data_1543924
loop_
_publ_author_name
'Woodall, Christopher H.'
'Christensen, Jeppe'
'Skelton, Jonathan M.'
'Hatcher, Lauren E.'
'Parlett, Andrew'
'Raithby, Paul R.'
'Walsh, Aron'
'Parker, Stephen C.'
'Beavers, Christine M.'
'Teat, Simon J.'
'Intissar, Mourad'
'Reber, Christian'
'Allan, David R.'

_publ_section_title
;
 Observation of a re-entrant phase transition in the molecular complex
 tris(\m~2~-3,5-diisopropyl-1,2,4-triazolato-\k^2^<i>N</i>^1^:<i>N</i>^2^)trigold(I)
 under high pressure
;
_journal_issue 5
_journal_name_full IUCrJ
_journal_page_first
;
;
_journal_paper_doi 10.1107/S2052252516013129
_journal_volume 3
_journal_year 2016
_chemical_formula_moiety '0.25(C48 H84 Au6 N18)'
_chemical_formula_sum 'C24 H42 Au3 N9'
_chemical_formula_weight 1047.57
_chemical_name_systematic
;
tris(3,5-diisopropyl-1,2,4-triazolato-N,N)-tri-gold(I)
;
_space_group_crystal_system monoclinic
_space_group_IT_number 14
_space_group_name_Hall '-P 2ybc'
_space_group_name_H-M_alt 'P 1 21/c 1'
_symmetry_space_group_name_Hall '-P 2ybc'
_symmetry_space_group_name_H-M 'P 1 21/c 1'
_atom_sites_solution_hydrogens geom
_atom_sites_solution_primary direct
_atom_sites_solution_secondary difmap
_audit_creation_method SHELXL-97
_cell_angle_alpha 90.00
_cell_angle_beta 110.11(3)
_cell_angle_gamma 90.00
_cell_formula_units_Z 16
_cell_length_a 26.529(5)
_cell_length_b 13.396(3)
_cell_length_c 31.094(6)
_cell_measurement_reflns_used 9341
_cell_measurement_temperature 293(2)
_cell_measurement_theta_max 28.91
_cell_measurement_theta_min 2.76
_cell_volume 10377(4)
_diffrn_ambient_temperature 293(2)
_diffrn_measured_fraction_theta_full 0.458
_diffrn_measured_fraction_theta_max 0.458
_diffrn_measurement_device_type 'Bruker APEX-II CCD'
_diffrn_measurement_method '\f and \w scans'
_diffrn_radiation_monochromator synchrotron
_diffrn_radiation_type synchrotron
_diffrn_radiation_wavelength 0.6701
_diffrn_reflns_av_R_equivalents 0.0000
_diffrn_reflns_av_sigmaI/netI 0.0594
_diffrn_reflns_limit_h_max 31
_diffrn_reflns_limit_h_min 0
_diffrn_reflns_limit_k_max 0
_diffrn_reflns_limit_k_min -16
_diffrn_reflns_limit_l_max 37
_diffrn_reflns_limit_l_min -44
_diffrn_reflns_number 14516
_diffrn_reflns_theta_full 28.60
_diffrn_reflns_theta_max 28.60
_diffrn_reflns_theta_min 1.28
_diffrn_standards_number 0
_exptl_absorpt_coefficient_mu 14.067
_exptl_absorpt_correction_T_max 0.9565
_exptl_absorpt_correction_T_min 0.7677
_exptl_absorpt_correction_type multi-scan
_exptl_absorpt_process_details
;
SADABS
;
_exptl_crystal_colour colourless
_exptl_crystal_density_diffrn 2.682
_exptl_crystal_density_method 'not measured'
_exptl_crystal_description Block
_exptl_crystal_F_000 7776
_exptl_crystal_size_max 0.08
_exptl_crystal_size_mid 0.075
_exptl_crystal_size_min 0.05
_refine_diff_density_max 8.165
_refine_diff_density_min -7.292
_refine_diff_density_rms 0.476
_refine_ls_extinction_method none
_refine_ls_goodness_of_fit_ref 1.098
_refine_ls_hydrogen_treatment constr
_refine_ls_matrix_type full
_refine_ls_number_parameters 653
_refine_ls_number_reflns 14516
_refine_ls_number_restraints 239
_refine_ls_restrained_S_all 1.091
_refine_ls_R_factor_all 0.1853
_refine_ls_R_factor_gt 0.1320
_refine_ls_shift/su_max 0.000
_refine_ls_shift/su_mean 0.000
_refine_ls_structure_factor_coef Fsqd
_refine_ls_weighting_details 'calc w=1/[\s^2^(Fo^2^)+(0.0000P)^2^+2432.8254P] where P=(Fo^2^+2Fc^2^)/3'
_refine_ls_weighting_scheme calc
_refine_ls_wR_factor_gt 0.2568
_refine_ls_wR_factor_ref 0.2903
_reflns_number_gt 9791
_reflns_number_total 14516
_reflns_threshold_expression >2sigma(I)
_cod_data_source_file ed5009.cif
_cod_data_source_block 2.18GPa_Au3triazole-FORM-I
_cod_depositor_comments
;
The following automatic conversions were performed:

'_refine_ls_hydrogen_treatment' value 'CONSTR' changed to 'constr'
according to
/usr/data/users/saulius/crontab/automatic-downloads/rss-feeds/IUCr/lib/dictionaries/cif_core.dic
dictionary named 'cif_core.dic' version 2.4.2 from 2011-04-26.

Automatic conversion script
Id: cif_fix_values 4268 2015-11-12 08:31:59Z antanas 
;
_cod_original_cell_volume 10376(4)
_cod_database_code 1543924

loop_
_space_group_symop_id
_space_group_symop_operation_xyz
1 'x, y, z'
2 '-x, y+1/2, -z+1/2'
3 '-x, -y, -z'
4 'x, -y-1/2, z-1/2'

loop_
_atom_site_label
_atom_site_type_symbol
_atom_site_fract_x
_atom_site_fract_y
_atom_site_fract_z
_atom_site_U_iso_or_equiv
_atom_site_adp_type
_atom_site_occupancy
_atom_site_symmetry_multiplicity
_atom_site_calc_flag
_atom_site_refinement_flags
C1 C 0.0257(16) 0.557(2) 0.1096(13) 0.051(12) Uiso 1 1 d D
C1B C 0.2213(16) 0.519(2) 0.1412(13) 0.047(11) Uiso 1 1 d D
C1C C 0.5347(14) 0.9685(17) 0.1138(11) 0.028(8) Uiso 1 1 d D
C1D C 0.713(2) 0.988(2) 0.1334(15) 0.066(15) Uiso 1 1 d D
C2 C 0.0736(13) 0.5134(17) 0.0728(10) 0.033(8) Uiso 1 1 d D
C2B C 0.1758(14) 0.4895(19) 0.1844(11) 0.031(8) Uiso 1 1 d D
C2C C 0.5760(15) 0.9968(18) 0.0658(10) 0.033(8) Uiso 1 1 d D
C2D C 0.677(2) 1.0033(19) 0.1835(15) 0.073(16) Uiso 1 1 d D
C3 C 0.1635(16) 0.8404(19) -0.0092(12) 0.037(9) Uiso 1 1 d D
C3B C 0.108(2) 0.832(2) 0.2666(14) 0.063(14) Uiso 1 1 d D
C3C C 0.6558(16) 0.6676(16) -0.0144(12) 0.037(9) Uiso 1 1 d D
C3D C 0.6010(16) 0.6676(16) 0.2637(11) 0.032(8) Uiso 1 1 d D
C4 C 0.1441(19) 0.9893(18) 0.0030(14) 0.061(14) Uiso 1 1 d D
C4B C 0.121(2) 0.9765(19) 0.2438(14) 0.055(13) Uiso 1 1 d D
C4C C 0.6391(13) 0.5217(14) 0.0018(10) 0.024(7) Uiso 1 1 d D
C4D C 0.6159(13) 0.5213(13) 0.2466(9) 0.022(7) Uiso 1 1 d D
C5 C 0.0142(16) 1.070(2) 0.1137(12) 0.045(11) Uiso 1 1 d D
C5B C 0.234(3) 1.040(2) 0.126(2) 0.20(5) Uiso 1 1 d D
C5C C 0.512(2) 0.444(2) 0.1143(17) 0.073(16) Uiso 1 1 d D
C5D C 0.7328(17) 0.452(2) 0.1229(14) 0.048(11) Uiso 1 1 d D
C6 C -0.0021(15) 0.954(2) 0.1525(12) 0.054(12) Uiso 1 1 d D
C6B C 0.263(2) 0.921(2) 0.0945(17) 0.065(15) Uiso 1 1 d D
C6C C 0.4941(15) 0.561(2) 0.1539(12) 0.034(8) Uiso 1 1 d D
C6D C 0.7583(16) 0.576(2) 0.0923(14) 0.042(10) Uiso 1 1 d D
C11 C -0.0086(14) 0.552(3) 0.1396(12) 0.051(12) Uiso 1 1 d D
H11 H -0.0339 0.6070 0.1275 0.061 Uiso 1 1 calc R
C11B C 0.2575(17) 0.508(4) 0.1126(14) 0.085(19) Uiso 1 1 d D
H11B H 0.2570 0.4364 0.1060 0.101 Uiso 1 1 calc R
C11C C 0.499(2) 0.984(4) 0.1419(17) 0.13(3) Uiso 1 1 d D
H11C H 0.5122 1.0463 0.1588 0.151 Uiso 1 1 calc R
C11D C 0.7458(18) 1.001(3) 0.1022(14) 0.067(15) Uiso 1 1 d D
H11D H 0.7273 0.9667 0.0731 0.081 Uiso 1 1 calc R
C12 C 0.0975(18) 0.464(3) 0.0408(13) 0.066(15) Uiso 1 1 d D
H12 H 0.1267 0.5052 0.0380 0.079 Uiso 1 1 calc R
C12B C 0.1517(15) 0.439(3) 0.2166(11) 0.049(11) Uiso 1 1 d D
H12B H 0.1285 0.4923 0.2207 0.058 Uiso 1 1 calc R
C12C C 0.5980(12) 1.055(2) 0.0344(9) 0.025(7) Uiso 1 1 d D
H12C H 0.6274 1.0158 0.0305 0.030 Uiso 1 1 calc R
C12D C 0.6550(16) 1.051(3) 0.2179(11) 0.052(12) Uiso 1 1 d D
H12D H 0.6351 1.0026 0.2297 0.063 Uiso 1 1 calc R
C13 C 0.183(2) 0.750(2) -0.0276(18) 0.078(17) Uiso 1 1 d D
H13 H 0.2050 0.7070 -0.0029 0.093 Uiso 1 1 calc R
C13B C 0.097(2) 0.749(3) 0.2948(16) 0.067(15) Uiso 1 1 d D
H13B H 0.1098 0.7896 0.3227 0.081 Uiso 1 1 calc R
C13C C 0.6779(16) 0.757(2) -0.0319(13) 0.039(9) Uiso 1 1 d D
H13C H 0.6981 0.8009 -0.0068 0.047 Uiso 1 1 calc R
C13D C 0.586(2) 0.760(2) 0.2838(19) 0.10(2) Uiso 1 1 d D
H13D H 0.5701 0.8013 0.2566 0.119 Uiso 1 1 calc R
C14 C 0.1350(16) 1.099(2) -0.0020(16) 0.063(14) Uiso 1 1 d D
H14 H 0.1332 1.1197 0.0277 0.076 Uiso 1 1 calc R
C14B C 0.1304(19) 1.087(2) 0.2465(18) 0.078(18) Uiso 1 1 d D
H14B H 0.1294 1.1095 0.2163 0.094 Uiso 1 1 calc R
C14C C 0.6319(12) 0.4110(17) 0.0027(11) 0.035(9) Uiso 1 1 d D
H14C H 0.6296 0.3908 0.0322 0.042 Uiso 1 1 calc R
C14D C 0.6240(12) 0.4113(16) 0.2443(10) 0.024(7) Uiso 1 1 d D
H14D H 0.6217 0.3949 0.2129 0.029 Uiso 1 1 calc R
C15B C 0.2250(18) 1.143(2) 0.1401(14) 0.053(12) Uiso 1 1 d D
H15B H 0.2408 1.1861 0.1225 0.064 Uiso 1 1 calc R
C15C C 0.510(3) 0.347(2) 0.0901(15) 0.080(18) Uiso 1 1 d D
H15C H 0.4738 0.3251 0.0867 0.096 Uiso 1 1 calc R
C15D C 0.7281(19) 0.352(3) 0.1427(17) 0.13(3) Uiso 1 1 d D
H15D H 0.7429 0.2988 0.1290 0.156 Uiso 1 1 calc R
C16 C -0.0193(19) 0.894(3) 0.1857(13) 0.053(12) Uiso 1 1 d D
H16 H 0.0095 0.8479 0.2021 0.063 Uiso 1 1 calc R
C16B C 0.289(3) 0.859(3) 0.0679(19) 0.085(19) Uiso 1 1 d D
H16B H 0.2662 0.8016 0.0553 0.102 Uiso 1 1 calc R
C16C C 0.472(2) 0.620(2) 0.1846(14) 0.050(12) Uiso 1 1 d D
H16C H 0.5001 0.6667 0.2018 0.060 Uiso 1 1 calc R
C16D C 0.7892(18) 0.638(2) 0.0699(14) 0.047(11) Uiso 1 1 d D
H16D H 0.7651 0.6906 0.0524 0.057 Uiso 1 1 calc R
C21 C -0.045(3) 0.464(5) 0.130(3) 0.13(3) Uiso 1 1 d D
H21A H -0.0358 0.4193 0.1099 0.197 Uiso 1 1 calc R
H21B H -0.0813 0.4854 0.1167 0.197 Uiso 1 1 calc R
H21C H -0.0404 0.4300 0.1587 0.197 Uiso 1 1 calc R
C21B C 0.3151(18) 0.532(7) 0.138(3) 0.15(4) Uiso 1 1 d D
H21D H 0.3180 0.5971 0.1509 0.225 Uiso 1 1 calc R
H21E H 0.3346 0.5297 0.1167 0.225 Uiso 1 1 calc R
H21F H 0.3299 0.4834 0.1615 0.225 Uiso 1 1 calc R
C21C C 0.4419(19) 1.008(7) 0.114(3) 0.14(3) Uiso 1 1 d D
H21G H 0.4408 1.0509 0.0894 0.204 Uiso 1 1 calc R
H21H H 0.4252 1.0409 0.1335 0.204 Uiso 1 1 calc R
H21I H 0.4230 0.9472 0.1027 0.204 Uiso 1 1 calc R
C21D C 0.801(2) 0.956(6) 0.123(2) 0.11(3) Uiso 1 1 d D
H21J H 0.7980 0.8849 0.1220 0.165 Uiso 1 1 calc R
H21K H 0.8158 0.9774 0.1546 0.165 Uiso 1 1 calc R
H21L H 0.8231 0.9785 0.1067 0.165 Uiso 1 1 calc R
C22 C 0.057(3) 0.444(6) -0.0065(16) 0.14(3) Uiso 1 1 d D
H22A H 0.0398 0.5055 -0.0194 0.208 Uiso 1 1 calc R
H22B H 0.0305 0.3976 -0.0042 0.208 Uiso 1 1 calc R
H22C H 0.0750 0.4166 -0.0258 0.208 Uiso 1 1 calc R
C22B C 0.193(3) 0.432(6) 0.2644(13) 0.13(3) Uiso 1 1 d D
H22D H 0.2122 0.4939 0.2721 0.189 Uiso 1 1 calc R
H22E H 0.2174 0.3787 0.2656 0.189 Uiso 1 1 calc R
H22F H 0.1749 0.4192 0.2859 0.189 Uiso 1 1 calc R
C22C C 0.5547(18) 1.066(4) -0.0123(10) 0.060(13) Uiso 1 1 d D
H22G H 0.5466 1.0022 -0.0268 0.090 Uiso 1 1 calc R
H22H H 0.5672 1.1103 -0.0308 0.090 Uiso 1 1 calc R
H22I H 0.5230 1.0937 -0.0087 0.090 Uiso 1 1 calc R
C22D C 0.700(3) 1.102(5) 0.2561(18) 0.11(3) Uiso 1 1 d D
H22J H 0.7169 1.1501 0.2431 0.170 Uiso 1 1 calc R
H22K H 0.7253 1.0530 0.2728 0.170 Uiso 1 1 calc R
H22L H 0.6846 1.1347 0.2763 0.170 Uiso 1 1 calc R
C23 C 0.137(3) 0.697(6) -0.059(2) 0.12(3) Uiso 1 1 d D
H23A H 0.1111 0.6844 -0.0452 0.184 Uiso 1 1 calc R
H23B H 0.1496 0.6343 -0.0675 0.184 Uiso 1 1 calc R
H23C H 0.1217 0.7361 -0.0865 0.184 Uiso 1 1 calc R
C23B C 0.131(5) 0.686(9) 0.311(4) 0.21(5) Uiso 1 1 d .
H23D H 0.1648 0.7075 0.3089 0.314 Uiso 1 1 calc R
H23E H 0.1206 0.6244 0.2948 0.314 Uiso 1 1 calc R
H23F H 0.1355 0.6761 0.3428 0.314 Uiso 1 1 calc R
C23C C 0.711(13) 0.72(2) -0.059(11) 0.8(3) Uiso 1 1 d D
H23G H 0.7045 0.6535 -0.0653 1.150 Uiso 1 1 calc R
H23H H 0.7478 0.7343 -0.0413 1.150 Uiso 1 1 calc R
H23I H 0.7009 0.7604 -0.0867 1.150 Uiso 1 1 calc R
C23D C 0.630(2) 0.823(5) 0.312(2) 0.09(2) Uiso 1 1 d D
H23J H 0.6170 0.8672 0.3298 0.135 Uiso 1 1 calc R
H23K H 0.6440 0.8613 0.2923 0.135 Uiso 1 1 calc R
H23L H 0.6581 0.7819 0.3317 0.135 Uiso 1 1 calc R
C24 C 0.080(2) 1.128(4) -0.0359(18) 0.082(19) Uiso 1 1 d D
H24A H 0.0665 1.1839 -0.0243 0.123 Uiso 1 1 calc R
H24B H 0.0561 1.0724 -0.0401 0.123 Uiso 1 1 calc R
H24C H 0.0838 1.1451 -0.0647 0.123 Uiso 1 1 calc R
C24B C 0.187(2) 1.108(5) 0.281(2) 0.12(3) Uiso 1 1 d D
H24D H 0.1935 1.1782 0.2819 0.185 Uiso 1 1 calc R
H24E H 0.2129 1.0735 0.2713 0.185 Uiso 1 1 calc R
H24F H 0.1889 1.0847 0.3106 0.185 Uiso 1 1 calc R
C24C C 0.5808(16) 0.380(3) -0.0362(13) 0.049(11) Uiso 1 1 d D
H24G H 0.5760 0.4216 -0.0624 0.074 Uiso 1 1 calc R
H24H H 0.5505 0.3867 -0.0263 0.074 Uiso 1 1 calc R
H24I H 0.5840 0.3114 -0.0442 0.074 Uiso 1 1 calc R
C24D C 0.6800(15) 0.381(3) 0.2767(15) 0.063(14) Uiso 1 1 d D
H24J H 0.7068 0.4199 0.2702 0.094 Uiso 1 1 calc R
H24K H 0.6858 0.3112 0.2723 0.094 Uiso 1 1 calc R
H24L H 0.6823 0.3914 0.3078 0.094 Uiso 1 1 calc R
C25 C 0.007(3) 1.173(5) 0.0405(17) 0.10(2) Uiso 1 1 d D
H25A H 0.0062 1.1059 0.0289 0.147 Uiso 1 1 calc R
H25B H 0.0369 1.2081 0.0372 0.147 Uiso 1 1 calc R
H25C H -0.0258 1.2062 0.0236 0.147 Uiso 1 1 calc R
C25B C 0.255(3) 1.165(4) 0.1855(15) 0.09(2) Uiso 1 1 d D
H25D H 0.2367 1.2151 0.1968 0.139 Uiso 1 1 calc R
H25E H 0.2897 1.1902 0.1873 0.139 Uiso 1 1 calc R
H25F H 0.2595 1.1060 0.2037 0.139 Uiso 1 1 calc R
C25C C 0.505(3) 0.359(5) 0.0440(15) 0.10(2) Uiso 1 1 d D
H25G H 0.4846 0.4190 0.0323 0.150 Uiso 1 1 calc R
H25H H 0.4861 0.3028 0.0267 0.150 Uiso 1 1 calc R
H25I H 0.5396 0.3645 0.0413 0.150 Uiso 1 1 calc R
C25D C 0.753(3) 0.355(5) 0.1909(16) 0.10(2) Uiso 1 1 d D
H25J H 0.7906 0.3714 0.1984 0.151 Uiso 1 1 calc R
H25K H 0.7500 0.2914 0.2037 0.151 Uiso 1 1 calc R
H25L H 0.7363 0.4053 0.2034 0.151 Uiso 1 1 calc R
C26 C -0.070(2) 0.835(5) 0.161(2) 0.09(2) Uiso 1 1 d D
H26A H -0.0867 0.8152 0.1827 0.134 Uiso 1 1 calc R
H26B H -0.0610 0.7771 0.1472 0.134 Uiso 1 1 calc R
H26C H -0.0945 0.8762 0.1378 0.134 Uiso 1 1 calc R
C26B C 0.341(2) 0.820(4) 0.1041(18) 0.065(14) Uiso 1 1 d .
H26D H 0.3318 0.7868 0.1279 0.097 Uiso 1 1 calc R
H26E H 0.3644 0.8749 0.1169 0.097 Uiso 1 1 calc R
H26F H 0.3581 0.7740 0.0901 0.097 Uiso 1 1 calc R
C26C C 0.431(2) 0.675(4) 0.1569(18) 0.061(14) Uiso 1 1 d .
H26G H 0.4273 0.6636 0.1255 0.092 Uiso 1 1 calc R
H26H H 0.4377 0.7446 0.1640 0.092 Uiso 1 1 calc R
H26I H 0.3981 0.6561 0.1615 0.092 Uiso 1 1 calc R
C26D C 0.835(3) 0.688(6) 0.105(3) 0.11(3) Uiso 1 1 d .
H26J H 0.8224 0.7270 0.1247 0.164 Uiso 1 1 calc R
H26K H 0.8529 0.7310 0.0896 0.164 Uiso 1 1 calc R
H26L H 0.8600 0.6386 0.1222 0.164 Uiso 1 1 calc R
C31B C 0.237(3) 0.555(5) 0.0686(15) 0.082(18) Uiso 1 1 d D
H31A H 0.1987 0.5615 0.0597 0.122 Uiso 1 1 calc R
H31B H 0.2455 0.5146 0.0465 0.122 Uiso 1 1 calc R
H31C H 0.2529 0.6196 0.0701 0.122 Uiso 1 1 calc R
C31C C 0.505(3) 0.911(4) 0.1771(18) 0.086(19) Uiso 1 1 d D
H31G H 0.5303 0.8611 0.1749 0.130 Uiso 1 1 calc R
H31H H 0.4715 0.8810 0.1735 0.130 Uiso 1 1 calc R
H31I H 0.5192 0.9430 0.2066 0.130 Uiso 1 1 calc R
C31D C 0.749(5) 1.106(4) 0.094(4) 0.22(6) Uiso 1 1 d D
H31J H 0.7129 1.1318 0.0802 0.323 Uiso 1 1 calc R
H31K H 0.7678 1.1154 0.0728 0.323 Uiso 1 1 calc R
H31L H 0.7667 1.1396 0.1218 0.323 Uiso 1 1 calc R
C32 C 0.1179(19) 0.362(3) 0.0553(15) 0.047(11) Uiso 1 1 d D
H32A H 0.1497 0.3654 0.0820 0.070 Uiso 1 1 calc R
H32B H 0.1263 0.3294 0.0310 0.070 Uiso 1 1 calc R
H32C H 0.0909 0.3237 0.0623 0.070 Uiso 1 1 calc R
C32B C 0.111(2) 0.365(4) 0.1906(17) 0.074(17) Uiso 1 1 d D
H32D H 0.0963 0.3318 0.2110 0.110 Uiso 1 1 calc R
H32E H 0.1278 0.3164 0.1770 0.110 Uiso 1 1 calc R
H32F H 0.0829 0.3982 0.1669 0.110 Uiso 1 1 calc R
C32C C 0.620(4) 1.153(4) 0.055(3) 0.16(4) Uiso 1 1 d D
H32G H 0.6342 1.1879 0.0347 0.240 Uiso 1 1 calc R
H32H H 0.6489 1.1413 0.0838 0.240 Uiso 1 1 calc R
H32I H 0.5926 1.1913 0.0604 0.240 Uiso 1 1 calc R
C32D C 0.622(2) 1.141(4) 0.1978(18) 0.077(17) Uiso 1 1 d D
H32J H 0.6452 1.1915 0.1926 0.115 Uiso 1 1 calc R
H32K H 0.6058 1.1658 0.2187 0.115 Uiso 1 1 calc R
H32L H 0.5950 1.1236 0.1694 0.115 Uiso 1 1 calc R
C33 C 0.211(3) 0.780(5) -0.060(3) 0.12(3) Uiso 1 1 d D
H33A H 0.2280 0.8439 -0.0507 0.186 Uiso 1 1 calc R
H33B H 0.1861 0.7835 -0.0902 0.186 Uiso 1 1 calc R
H33C H 0.2384 0.7311 -0.0582 0.186 Uiso 1 1 calc R
C33B C 0.041(2) 0.752(5) 0.294(2) 0.11(2) Uiso 1 1 d D
H33D H 0.0166 0.7451 0.2632 0.158 Uiso 1 1 calc R
H33E H 0.0343 0.8144 0.3064 0.158 Uiso 1 1 calc R
H33F H 0.0352 0.6981 0.3124 0.158 Uiso 1 1 calc R
C33C C 0.633(3) 0.811(6) -0.067(3) 0.20(5) Uiso 1 1 d D
H33G H 0.6309 0.8776 -0.0566 0.294 Uiso 1 1 calc R
H33H H 0.5999 0.7766 -0.0713 0.294 Uiso 1 1 calc R
H33I H 0.6397 0.8127 -0.0954 0.294 Uiso 1 1 calc R
C33D C 0.541(3) 0.744(5) 0.300(3) 0.14(3) Uiso 1 1 d D
H33J H 0.5524 0.7045 0.3275 0.216 Uiso 1 1 calc R
H33K H 0.5123 0.7110 0.2770 0.216 Uiso 1 1 calc R
H33L H 0.5284 0.8080 0.3068 0.216 Uiso 1 1 calc R
C34 C 0.184(2) 1.150(4) -0.004(2) 0.086(19) Uiso 1 1 d D
H34A H 0.1769 1.2197 -0.0099 0.130 Uiso 1 1 calc R
H34B H 0.1943 1.1209 -0.0280 0.130 Uiso 1 1 calc R
H34C H 0.2127 1.1416 0.0248 0.130 Uiso 1 1 calc R
C34B C 0.088(2) 1.141(3) 0.258(2) 0.075(17) Uiso 1 1 d D
H34D H 0.0530 1.1180 0.2390 0.113 Uiso 1 1 calc R
H34E H 0.0907 1.2114 0.2535 0.113 Uiso 1 1 calc R
H34F H 0.0920 1.1291 0.2897 0.113 Uiso 1 1 calc R
C34C C 0.6767(18) 0.357(3) -0.0057(16) 0.052(12) Uiso 1 1 d D
H34G H 0.6759 0.3702 -0.0363 0.078 Uiso 1 1 calc R
H34H H 0.6727 0.2863 -0.0021 0.078 Uiso 1 1 calc R
H34I H 0.7104 0.3787 0.0159 0.078 Uiso 1 1 calc R
C34D C 0.5812(18) 0.355(3) 0.2544(19) 0.071(16) Uiso 1 1 d D
H34J H 0.5871 0.2846 0.2525 0.106 Uiso 1 1 calc R
H34K H 0.5469 0.3726 0.2326 0.106 Uiso 1 1 calc R
H34L H 0.5821 0.3711 0.2848 0.106 Uiso 1 1 calc R
C35 C 0.015(3) 1.240(4) 0.1199(19) 0.083(19) Uiso 1 1 d D
H35A H 0.0182 1.2106 0.1488 0.124 Uiso 1 1 calc R
H35B H -0.0164 1.2801 0.1091 0.124 Uiso 1 1 calc R
H35C H 0.0463 1.2808 0.1236 0.124 Uiso 1 1 calc R
C35B C 0.171(2) 1.170(5) 0.124(2) 0.11(3) Uiso 1 1 d D
H35D H 0.1545 1.1458 0.0929 0.166 Uiso 1 1 calc R
H35E H 0.1674 1.2408 0.1243 0.166 Uiso 1 1 calc R
H35F H 0.1531 1.1399 0.1429 0.166 Uiso 1 1 calc R
C35D C 0.6734(19) 0.335(4) 0.1366(18) 0.065(14) Uiso 1 1 d D
H35G H 0.6688 0.2672 0.1446 0.097 Uiso 1 1 calc R
H35H H 0.6518 0.3466 0.1052 0.097 Uiso 1 1 calc R
H35I H 0.6624 0.3795 0.1560 0.097 Uiso 1 1 calc R
C36 C -0.033(3) 0.958(4) 0.2194(17) 0.070(16) Uiso 1 1 d D
H36A H -0.0015 0.9655 0.2465 0.106 Uiso 1 1 calc R
H36B H -0.0611 0.9282 0.2273 0.106 Uiso 1 1 calc R
H36C H -0.0439 1.0230 0.2062 0.106 Uiso 1 1 calc R
C36B C 0.295(3) 0.917(4) 0.0290(17) 0.074(17) Uiso 1 1 d D
H36D H 0.3119 0.8762 0.0127 0.111 Uiso 1 1 calc R
H36E H 0.3158 0.9755 0.0403 0.111 Uiso 1 1 calc R
H36F H 0.2596 0.9359 0.0087 0.111 Uiso 1 1 calc R
C36C C 0.461(2) 0.554(3) 0.2184(16) 0.063(14) Uiso 1 1 d D
H36G H 0.4521 0.5932 0.2405 0.094 Uiso 1 1 calc R
H36H H 0.4920 0.5137 0.2335 0.094 Uiso 1 1 calc R
H36I H 0.4311 0.5107 0.2029 0.094 Uiso 1 1 calc R
C36D C 0.804(2) 0.575(3) 0.0365(14) 0.048(11) Uiso 1 1 d D
H36J H 0.7874 0.5109 0.0343 0.073 Uiso 1 1 calc R
H36K H 0.8422 0.5676 0.0466 0.073 Uiso 1 1 calc R
H36L H 0.7917 0.6069 0.0070 0.073 Uiso 1 1 calc R
N1 N 0.0457(18) 0.643(2) 0.0996(16) 0.18(3) Uiso 1 1 d D
N1B N 0.2028(14) 0.6070(18) 0.1492(11) 0.036(8) Uiso 1 1 d D
N1C N 0.5502(12) 0.8793(16) 0.1030(9) 0.025(6) Uiso 1 1 d D
N1D N 0.7007(18) 0.895(2) 0.1433(13) 0.064(12) Uiso 1 1 d D
N2 N 0.0780(11) 0.6100(16) 0.0751(8) 0.021(6) Uiso 1 1 d D
N2B N 0.1746(18) 0.587(2) 0.1797(14) 0.062(12) Uiso 1 1 d D
N2C N 0.5796(16) 0.9003(19) 0.0737(12) 0.052(10) Uiso 1 1 d D
N2D N 0.6748(11) 0.9079(16) 0.1741(8) 0.015(5) Uiso 1 1 d D
N3 N 0.1350(16) 0.835(2) 0.0182(13) 0.052(10) Uiso 1 1 d D
N3B N 0.1242(16) 0.819(2) 0.2312(11) 0.046(9) Uiso 1 1 d D
N3C N 0.6325(13) 0.6777(16) 0.0172(10) 0.032(7) Uiso 1 1 d D
N3D N 0.6267(14) 0.6779(15) 0.2341(10) 0.036(8) Uiso 1 1 d D
N4 N 0.1225(17) 0.931(2) 0.0261(13) 0.058(11) Uiso 1 1 d D
N4B N 0.139(2) 0.912(2) 0.2196(15) 0.075(14) Uiso 1 1 d D
N4C N 0.6221(11) 0.5815(15) 0.0281(8) 0.020(5) Uiso 1 1 d D
N4D N 0.6314(10) 0.5821(14) 0.2202(7) 0.011(5) Uiso 1 1 d D
N5 N 0.0374(15) 0.991(2) 0.1037(11) 0.057(11) Uiso 1 1 d D
N5B N 0.2116(12) 0.9584(18) 0.1347(9) 0.025(6) Uiso 1 1 d D
N5C N 0.5369(14) 0.525(2) 0.1087(11) 0.041(8) Uiso 1 1 d D
N5D N 0.708(2) 0.533(2) 0.1301(18) 0.089(16) Uiso 1 1 d D
N6 N 0.0275(12) 0.9145(19) 0.1294(9) 0.030(7) Uiso 1 1 d D
N6B N 0.2295(15) 0.882(2) 0.1131(13) 0.052(10) Uiso 1 1 d D
N6C N 0.5273(14) 0.600(2) 0.1356(12) 0.046(9) Uiso 1 1 d D
N6D N 0.7279(14) 0.615(2) 0.1150(11) 0.039(8) Uiso 1 1 d D
N7 N 0.0404(16) 0.474(2) 0.0913(14) 0.076(14) Uiso 1 1 d D
N7B N 0.2017(17) 0.445(2) 0.1596(13) 0.058(11) Uiso 1 1 d D
N7C N 0.5521(12) 1.0424(17) 0.0928(9) 0.027(6) Uiso 1 1 d D
N7D N 0.7038(15) 1.056(2) 0.1621(11) 0.043(9) Uiso 1 1 d D
N8 N 0.1623(19) 0.933(2) -0.0245(13) 0.061(11) Uiso 1 1 d D
N8B N 0.109(2) 0.929(2) 0.2777(15) 0.092(17) Uiso 1 1 d D
N8C N 0.6637(14) 0.5714(16) -0.0232(10) 0.035(7) Uiso 1 1 d D
N8D N 0.5963(13) 0.5723(16) 0.2740(9) 0.030(7) Uiso 1 1 d D
N9 N -0.0132(16) 1.052(2) 0.1432(12) 0.061(11) Uiso 1 1 d D
N9B N 0.2603(15) 1.019(2) 0.0964(11) 0.041(8) Uiso 1 1 d D
N9C N 0.4862(18) 0.463(2) 0.1446(14) 0.066(12) Uiso 1 1 d D
N9D N 0.7653(19) 0.475(2) 0.0986(17) 0.083(15) Uiso 1 1 d D
Au1 Au 0.04272(9) 0.77646(13) 0.11804(6) 0.0459(5) Uani 1 1 d .
Au1B Au 0.21488(8) 0.74124(13) 0.12843(6) 0.0411(4) Uani 1 1 d .
Au1C Au 0.54113(8) 0.74007(12) 0.12029(5) 0.0385(4) Uani 1 1 d .
Au1D Au 0.71201(8) 0.75169(14) 0.12955(6) 0.0462(5) Uani 1 1 d .
Au2 Au 0.11016(9) 0.71951(16) 0.04693(7) 0.0523(5) Uani 1 1 d .
Au2B Au 0.14925(8) 0.69956(15) 0.20291(6) 0.0489(5) Uani 1 1 d .
Au2C Au 0.60687(6) 0.78923(10) 0.04727(5) 0.0286(3) Uani 1 1 d .
Au2D Au 0.64616(8) 0.79198(12) 0.20355(5) 0.0385(4) Uani 1 1 d .
Au3 Au 0.08222(9) 0.95712(15) 0.06716(6) 0.0484(5) Uani 1 1 d .
Au3B Au 0.17023(9) 0.93082(14) 0.17362(6) 0.0459(5) Uani 1 1 d .
Au3C Au 0.58080(7) 0.55440(11) 0.06970(6) 0.0364(4) Uani 1 1 d .
Au3D Au 0.66960(7) 0.56026(12) 0.17586(6) 0.0385(4) Uani 1 1 d .
C35C C 0.540(7) 0.275(6) 0.121(4) 0.43(14) Uiso 1 1 d D
H35J H 0.5768 0.2962 0.1334 0.650 Uiso 1 1 calc R
H35K H 0.5385 0.2129 0.1045 0.650 Uiso 1 1 calc R
H35L H 0.5257 0.2654 0.1446 0.650 Uiso 1 1 calc R
C31 C 0.0213(19) 0.586(4) 0.1851(11) 0.058(13) Uiso 1 1 d D
H31D H 0.0377 0.6494 0.1833 0.087 Uiso 1 1 calc R
H31E H 0.0486 0.5385 0.2001 0.087 Uiso 1 1 calc R
H31F H -0.0025 0.5941 0.2022 0.087 Uiso 1 1 calc R
C15 C 0.013(3) 1.168(3) 0.0899(18) 0.13(3) Uiso 1 1 d D

loop_
_atom_site_aniso_label
_atom_site_aniso_U_11
_atom_site_aniso_U_22
_atom_site_aniso_U_33
_atom_site_aniso_U_23
_atom_site_aniso_U_13
_atom_site_aniso_U_12
Au1 0.0601(17) 0.0385(13) 0.0424(11) -0.0025(6) 0.0217(12) -0.0067(7)
Au1B 0.0406(15) 0.0476(13) 0.0401(10) 0.0099(7) 0.0205(11) 0.0032(7)
Au1C 0.0483(14) 0.0333(11) 0.0286(8) 0.0046(5) 0.0065(9) -0.0199(6)
Au1D 0.0457(16) 0.0551(14) 0.0336(10) -0.0034(7) 0.0082(11) 0.0020(8)
Au2 0.0505(17) 0.0628(16) 0.0462(12) -0.0113(8) 0.0201(13) -0.0060(8)
Au2B 0.0448(16) 0.0622(15) 0.0447(11) 0.0133(8) 0.0219(12) -0.0018(8)
Au2C 0.0448(12) 0.0092(8) 0.0325(8) -0.0073(5) 0.0145(8) -0.0051(5)
Au2D 0.0522(15) 0.0287(11) 0.0350(9) 0.0047(6) 0.0155(10) -0.0061(6)
Au3 0.0566(17) 0.0548(15) 0.0451(11) 0.0037(7) 0.0320(13) 0.0011(8)
Au3B 0.0548(17) 0.0544(14) 0.0327(10) -0.0030(7) 0.0203(11) -0.0057(8)
Au3C 0.0395(13) 0.0228(10) 0.0491(10) 0.0126(6) 0.0182(10) 0.0045(5)
Au3D 0.0378(14) 0.0369(12) 0.0441(10) -0.0078(6) 0.0183(10) 0.0064(6)

loop_
_atom_type_symbol
_atom_type_description
_atom_type_scat_dispersion_real
_atom_type_scat_dispersion_imag
_atom_type_scat_source
C C 0.0026 0.0014 'International Tables Vol C Tables 4.2.6.8 and 6.1.1.4'
H H 0.0000 0.0000 'International Tables Vol C Tables 4.2.6.8 and 6.1.1.4'
N N 0.0052 0.0029 'International Tables Vol C Tables 4.2.6.8 and 6.1.1.4'
Au Au -1.408 8.039 'International Tables Vol C Tables 4.2.6.8 and 6.1.1.4'

loop_
_geom_angle_atom_site_label_1
_geom_angle_atom_site_label_2
_geom_angle_atom_site_label_3
_geom_angle
N1 C1 N7 114(2)
N1 C1 C11 123(2)
N7 C1 C11 123(2)
N1B C1B N7B 110.5(19)
N1B C1B C11B 123(2)
N7B C1B C11B 126(2)
N1C C1C N7C 110.3(17)
N1C C1C C11C 125(2)
N7C C1C C11C 124(2)
N1D C1D N7D 111(2)
N1D C1D C11D 119(2)
N7D C1D C11D 128(2)
N2 C2 N7 116(2)
N2 C2 C12 115(2)
N7 C2 C12 127(2)
N2B C2B N7B 112(2)
N2B C2B C12B 121(2)
N7B C2B C12B 127(2)
N2C C2C N7C 110.3(18)
N2C C2C C12C 127(2)
N7C C2C C12C 122(2)
N2D C2D N7D 113(2)
N2D C2D C12D 125(2)
N7D C2D C12D 122(2)
N3 C3 N8 110(2)
N3 C3 C13 123(2)
N8 C3 C13 126(2)
N3B C3B N8B 111(2)
N3B C3B C13B 125(2)
N8B C3B C13B 123(2)
N3C C3C N8C 112.8(18)
N3C C3C C13C 121(2)
N8C C3C C13C 125(2)
N3D C3D N8D 112.3(18)
N3D C3D C13D 118(2)
N8D C3D C13D 129(2)
N4 C4 N8 109(2)
N4 C4 C14 124(3)
N8 C4 C14 125(2)
N4B C4B N8B 111(2)
N4B C4B C14B 125(3)
N8B C4B C14B 120(2)
N4C C4C N8C 112.9(17)
N4C C4C C14C 121(2)
N8C C4C C14C 126.1(18)
N4D C4D N8D 110.8(16)
N4D C4D C14D 119.8(19)
N8D C4D C14D 129.3(18)
N5 C5 N9 114(2)
N5 C5 C15 122(2)
N9 C5 C15 124(3)
N5B C5B N9B 109(2)
N5B C5B C15B 126(2)
N9B C5B C15B 124(2)
N5C C5C N9C 109(2)
N5C C5C C15C 126(2)
N9C C5C C15C 125(2)
N5D C5D N9D 111(2)
N5D C5D C15D 123(2)
N9D C5D C15D 126(3)
N6 C6 N9 113(2)
N6 C6 C16 122(2)
N9 C6 C16 125(2)
N6B C6B N9B 109(2)
N6B C6B C16B 123(2)
N9B C6B C16B 127(2)
N6C C6C N9C 112(2)
N6C C6C C16C 122(2)
N9C C6C C16C 126(2)
N6D C6D N9D 112(2)
N6D C6D C16D 124(2)
N9D C6D C16D 123(2)
C31 C11 C21 123(4)
C31 C11 C1 110(2)
C21 C11 C1 113(3)
C31B C11B C21B 113(5)
C31B C11B C1B 114(3)
C21B C11B C1B 114(3)
C31C C11C C21C 115(5)
C31C C11C C1C 114(3)
C21C C11C C1C 114(3)
C31D C11D C21D 111(6)
C31D C11D C1D 108(3)
C21D C11D C1D 111(3)
C32 C12 C2 113(2)
C32 C12 C22 101(5)
C2 C12 C22 113(3)
C32B C12B C22B 129(4)
C32B C12B C2B 109(2)
C22B C12B C2B 111(2)
C32C C12C C2C 111(2)
C32C C12C C22C 113(5)
C2C C12C C22C 110(2)
C32D C12D C2D 111(2)
C32D C12D C22D 98(5)
C2D C12D C22D 111(3)
C23 C13 C33 100(5)
C23 C13 C3 110(5)
C33 C13 C3 111(3)
C23B C13B C33B 128(7)
C23B C13B C3B 120(7)
C33B C13B C3B 111(3)
C23C C13C C33C 102(10)
C23C C13C C3C 110(10)
C33C C13C C3C 110(3)
C23D C13D C33D 117(3)
C23D C13D C3D 117(4)
C33D C13D C3D 113(3)
C34 C14 C4 110(2)
C34 C14 C24 120(4)
C4 C14 C24 114(3)
C34B C14B C4B 112(2)
C34B C14B C24B 112(5)
C4B C14B C24B 109(3)
C34C C14C C4C 112(2)
C34C C14C C24C 106(3)
C4C C14C C24C 110(2)
C34D C14D C4D 111(2)
C34D C14D C24D 111(3)
C4D C14D C24D 111(2)
C25B C15B C35B 118(5)
C25B C15B C5B 113(3)
C35B C15B C5B 112(3)
C35C C15C C25C 128(7)
C35C C15C C5C 110(3)
C25C C15C C5C 113(3)
C25D C15D C35D 104(5)
C25D C15D C5D 109(3)
C35D C15D C5D 108(2)
C36 C16 C6 112(3)
C36 C16 C26 106(4)
C6 C16 C26 111(4)
C36B C16B C6B 111(3)
C36B C16B C26B 118(5)
C6B C16B C26B 105(4)
C26C C16C C36C 118(4)
C26C C16C C6C 107(4)
C36C C16C C6C 111(3)
C26D C16D C36D 115(4)
C26D C16D C6D 111(4)
C36D C16D C6D 109(3)
C1 N1 N2 102.9(19)
C1 N1 Au1 133(2)
N2 N1 Au1 124(2)
C1B N1B N2B 105.7(18)
C1B N1B Au1B 129.0(17)
N2B N1B Au1B 125.1(18)
C1C N1C N2C 105.4(17)
C1C N1C Au1C 134.0(15)
N2C N1C Au1C 120.5(16)
C1D N1D N2D 105.3(19)
C1D N1D Au1D 140.0(17)
N2D N1D Au1D 114.6(18)
C2 N2 N1 106.1(18)
C2 N2 Au2 137.5(18)
N1 N2 Au2 115.8(17)
C2B N2B N1B 105.5(18)
C2B N2B Au2B 138.3(19)
N1B N2B Au2B 116.1(18)
C2C N2C N1C 107.2(18)
C2C N2C Au2C 133.2(18)
N1C N2C Au2C 118.9(17)
C2D N2D N1D 106.7(18)
C2D N2D Au2D 128.8(16)
N1D N2D Au2D 124.2(16)
C3 N3 N4 106.9(19)
C3 N3 Au2 132.9(19)
N4 N3 Au2 120.2(18)
C3B N3B N4B 108(2)
C3B N3B Au2B 135(2)
N4B N3B Au2B 115.2(19)
C3C N3C N4C 105.5(17)
C3C N3C Au2C 137.4(16)
N4C N3C Au2C 117.0(14)
C3D N3D N4D 104.2(17)
C3D N3D Au2D 134.5(16)
N4D N3D Au2D 120.5(15)
C4 N4 N3 106.4(19)
C4 N4 Au3 133(2)
N3 N4 Au3 120.5(19)
C4B N4B N3B 104(2)
C4B N4B Au3B 132(2)
N3B N4B Au3B 124(2)
C4C N4C N3C 105.9(16)
C4C N4C Au3C 131.8(15)
N3C N4C Au3C 121.8(14)
C4D N4D N3D 107.4(16)
C4D N4D Au3D 133.0(15)
N3D N4D Au3D 118.6(14)
C5 N5 N6 105(2)
C5 N5 Au3 138.2(19)
N6 N5 Au3 116.3(19)
C5B N5B N6B 105(2)
C5B N5B Au3B 132.8(18)
N6B N5B Au3B 121.5(18)
C5C N5C N6C 108(2)
C5C N5C Au3C 132.1(18)
N6C N5C Au3C 119.5(19)
C5D N5D N6D 109(2)
C5D N5D Au3D 131(2)
N6D N5D Au3D 116(2)
C6 N6 N5 106(2)
C6 N6 Au1 131.8(18)
N5 N6 Au1 120.3(17)
C6B N6B N5B 108(2)
C6B N6B Au1B 133(2)
N5B N6B Au1B 116.7(18)
C6C N6C N5C 105(2)
C6C N6C Au1C 133(2)
N5C N6C Au1C 116.8(19)
C6D N6D N5D 104(2)
C6D N6D Au1D 134.2(19)
N5D N6D Au1D 122.1(19)
C2 N7 C1 101(2)
C2B N7B C1B 106(2)
C1C N7C C2C 106.2(18)
C2D N7D C1D 103(2)
C3 N8 C4 106(2)
C3B N8B C4B 104(2)
C3C N8C C4C 102.5(18)
C4D N8D C3D 104.4(18)
C6 N9 C5 101(2)
C6B N9B C5B 106(2)
C6C N9C C5C 105(2)
C5D N9D C6D 103(2)
N1 Au1 N6 170.3(18)
N1 Au1 Au3 120.2(9)
N6 Au1 Au3 60.3(7)
N1 Au1 Au2B 80.4(16)
N6 Au1 Au2B 109.0(9)
Au3 Au1 Au2B 106.89(8)
N1 Au1 Au2 60.1(9)
N6 Au1 Au2 121.5(7)
Au3 Au1 Au2 61.18(6)
Au2B Au1 Au2 87.26(7)
N1B Au1B N6B 174.8(13)
N1B Au1B Au2 88.9(11)
N6B Au1B Au2 95.0(12)
N1B Au1B Au3B 115.9(7)
N6B Au1B Au3B 60.5(7)
Au2 Au1B Au3B 93.95(7)
N1C Au1C N6C 176.6(15)
N1C Au1C Au2D 82.0(9)
N6C Au1C Au2D 101.2(11)
N1C Au1C Au3C 119.5(6)
N6C Au1C Au3C 61.4(7)
Au2D Au1C Au3C 102.73(7)
N1C Au1C Au2C 59.6(6)
N6C Au1C Au2C 121.5(7)
Au2D Au1C Au2C 89.67(6)
Au3C Au1C Au2C 60.18(5)
N6D Au1D N1D 175.5(12)
N6D Au1D Au2C 99.4(11)
N1D Au1D Au2C 82.1(14)
N6D Au1D Au3D 60.9(7)
N1D Au1D Au3D 123.2(7)
Au2C Au1D Au3D 98.03(7)
N6D Au1D Au2D 120.6(7)
N1D Au1D Au2D 63.4(7)
Au2C Au1D Au2D 90.39(7)
Au3D Au1D Au2D 59.75(5)
N3 Au2 N2 174.4(12)
N3 Au2 Au1B 87.2(13)
N2 Au2 Au1B 96.2(8)
N3 Au2 Au1 116.6(7)
N2 Au2 Au1 59.2(6)
Au1B Au2 Au1 88.33(7)
N3 Au2 Au3 59.0(7)
N2 Au2 Au3 116.6(7)
Au1B Au2 Au3 87.19(7)
Au1 Au2 Au3 57.66(5)
N2B Au2B N3B 177.2(17)
N2B Au2B Au1 105.2(14)
N3B Au2B Au1 77.5(11)
N2B Au2B Au3B 121.5(8)
N3B Au2B Au3B 59.9(8)
Au1 Au2B Au3B 70.64(6)
N2C Au2C N3C 177.2(15)
N2C Au2C Au1D 97.7(13)
N3C Au2C Au1D 84.9(10)
N2C Au2C Au3C 119.7(7)
N3C Au2C Au3C 61.5(6)
Au1D Au2C Au3C 82.40(6)
N2C Au2C Au1C 60.9(7)
N3C Au2C Au1C 120.4(6)
Au1D Au2C Au1C 86.54(6)
Au3C Au2C Au1C 58.92(4)
N3D Au2D N2D 174.2(13)
N3D Au2D Au1C 85.4(10)
N2D Au2D Au1C 99.0(7)
N3D Au2D Au3D 60.2(6)
N2D Au2D Au3D 117.0(6)
Au1C Au2D Au3D 76.93(6)
N3D Au2D Au1D 119.3(6)
N2D Au2D Au1D 57.7(6)
Au1C Au2D Au1D 85.62(6)
Au3D Au2D Au1D 59.30(5)
N5 Au3 N4 174.8(16)
N5 Au3 Au1 61.8(8)
N4 Au3 Au1 121.4(9)
N5 Au3 Au3B 78.8(11)
N4 Au3 Au3B 105.9(13)
Au1 Au3 Au3B 70.91(6)
N5 Au3 Au2 122.7(8)
N4 Au3 Au2 60.2(9)
Au1 Au3 Au2 61.16(6)
Au3B Au3 Au2 87.82(7)
N4B Au3B N5B 170.9(18)
N4B Au3B Au1B 121.9(10)
N5B Au3B Au1B 61.1(7)
N4B Au3B Au2B 60.8(9)
N5B Au3B Au2B 122.3(7)
Au1B Au3B Au2B 61.35(5)
N4B Au3B Au3 115.0(16)
N5B Au3B Au3 73.3(9)
Au1B Au3B Au3 83.73(6)
Au2B Au3B Au3 104.06(7)
N5C Au3C N4C 177.4(13)
N5C Au3C Au1C 60.6(8)
N4C Au3C Au1C 120.5(6)
N5C Au3C Au3D 76.3(11)
N4C Au3C Au3D 106.2(8)
Au1C Au3C Au3D 75.11(5)
N5C Au3C Au2C 121.3(8)
N4C Au3C Au2C 59.7(6)
Au1C Au3C Au2C 60.90(5)
Au3D Au3C Au2C 93.32(6)
N4D Au3D N5D 177.9(11)
N4D Au3D Au1D 121.0(5)
N5D Au3D Au1D 61.0(8)
N4D Au3D Au3C 109.5(7)
N5D Au3D Au3C 70.0(16)
Au1D Au3D Au3C 79.53(6)
N4D Au3D Au2D 60.0(5)
N5D Au3D Au2D 122.0(8)
Au1D Au3D Au2D 60.96(5)
Au3C Au3D Au2D 98.43(6)
C35 C15 C25 131(4)
C35 C15 C5 107(4)
C25 C15 C5 121(4)

loop_
_geom_bond_atom_site_label_1
_geom_bond_atom_site_label_2
_geom_bond_distance
C1 N1 1.348(19)
C1 N7 1.361(19)
C1 C11 1.511(17)
C1B N1B 1.330(18)
C1B N7B 1.341(18)
C1B C11B 1.524(17)
C1C N1C 1.343(17)
C1C N7C 1.351(17)
C1C C11C 1.517(17)
C1D N1D 1.344(18)
C1D N7D 1.356(18)
C1D C11D 1.518(17)
C2 N2 1.299(18)
C2 N7 1.317(18)
C2 C12 1.508(18)
C2B N2B 1.312(19)
C2B N7B 1.335(18)
C2B C12B 1.517(18)
C2C N2C 1.313(18)
C2C N7C 1.358(18)
C2C C12C 1.512(17)
C2D N2D 1.307(18)
C2D N7D 1.331(18)
C2D C12D 1.521(18)
C3 N3 1.319(18)
C3 N8 1.326(18)
C3 C13 1.497(17)
C3B N3B 1.325(18)
C3B N8B 1.338(19)
C3B C13B 1.501(18)
C3C N3C 1.336(17)
C3C N8C 1.349(18)
C3C C13C 1.510(17)
C3D N3D 1.326(17)
C3D N8D 1.331(17)
C3D C13D 1.496(17)
C4 N4 1.321(19)
C4 N8 1.346(18)
C4 C14 1.491(18)
C4B N4B 1.343(19)
C4B N8B 1.364(19)
C4B C14B 1.495(18)
C4C N4C 1.328(17)
C4C N8C 1.350(17)
C4C C14C 1.496(17)
C4D N4D 1.319(17)
C4D N8D 1.329(17)
C4D C14D 1.495(17)
C5 N5 1.323(18)
C5 N9 1.375(18)
C5 C15 1.501(18)
C5B N5B 1.316(19)
C5B N9B 1.368(18)
C5B C15B 1.491(17)
C5C N5C 1.316(18)
C5C N9C 1.366(18)
C5C C15C 1.490(18)
C5D N5D 1.320(19)
C5D N9D 1.362(18)
C5D C15D 1.498(18)
C6 N6 1.342(18)
C6 N9 1.357(18)
C6 C16 1.496(17)
C6B N6B 1.313(19)
C6B N9B 1.321(18)
C6B C16B 1.504(18)
C6C N6C 1.310(18)
C6C N9C 1.343(18)
C6C C16C 1.502(17)
C6D N6D 1.347(18)
C6D N9D 1.376(19)
C6D C16D 1.494(17)
C11 C31 1.439(19)
C11 C21 1.485(19)
C11B C31B 1.432(19)
C11B C21B 1.49(2)
C11C C31C 1.433(19)
C11C C21C 1.49(2)
C11D C31D 1.44(2)
C11D C21D 1.50(2)
C12 C32 1.484(19)
C12 C22 1.52(2)
C12B C32B 1.485(19)
C12B C22B 1.52(2)
C12C C32C 1.49(2)
C12C C22C 1.517(19)
C12D C32D 1.494(19)
C12D C22D 1.52(2)
C13 C23 1.46(2)
C13 C33 1.495(19)
C13B C23B 1.22(12)
C13B C33B 1.49(2)
C13C C23C 1.46(2)
C13C C33C 1.50(2)
C13D C23D 1.46(2)
C13D C33D 1.476(19)
C14 C34 1.488(19)
C14 C24 1.520(19)
C14B C34B 1.494(19)
C14B C24B 1.53(2)
C14C C34C 1.491(19)
C14C C24C 1.532(19)
C14D C34D 1.485(19)
C14D C24D 1.537(19)
C15B C25B 1.395(19)
C15B C35B 1.40(2)
C15C C35C 1.40(2)
C15C C25C 1.400(19)
C15D C25D 1.42(2)
C15D C35D 1.42(2)
C16 C36 1.490(19)
C16 C26 1.52(2)
C16B C36B 1.48(2)
C16B C26B 1.53(8)
C16C C26C 1.36(7)
C16C C36C 1.482(19)
C16D C26D 1.48(8)
C16D C36D 1.488(19)
C25 C15 1.49(2)
C35 C15 1.32(2)
N1 N2 1.400(18)
N1 Au1 1.89(3)
N1B N2B 1.418(18)
N1B Au1B 1.97(2)
N1C N2C 1.417(18)
N1C Au1C 1.98(2)
N1D N2D 1.368(18)
N1D Au1D 2.01(3)
N2 Au2 2.04(2)
N2B Au2B 1.90(3)
N2C Au2C 1.95(2)
N2D Au2D 2.08(2)
N3 N4 1.370(18)
N3 Au2 2.01(3)
N3B N4B 1.386(18)
N3B Au2B 2.05(3)
N3C N4C 1.383(17)
N3C Au2C 2.00(2)
N3D N4D 1.374(17)
N3D Au2D 1.96(2)
N4 Au3 1.96(3)
N4B Au3B 1.90(3)
N4C Au3C 1.996(19)
N4D Au3D 1.992(18)
N5 N6 1.376(18)
N5 Au3 1.96(3)
N5B N6B 1.392(18)
N5B Au3B 1.93(2)
N5C N6C 1.384(18)
N5C Au3C 1.99(3)
N5D N6D 1.379(19)
N5D Au3D 2.05(3)
N6 Au1 1.95(2)
N6B Au1B 2.02(3)
N6C Au1C 2.00(3)
N6D Au1D 1.96(3)
Au1 Au3 3.255(2)
Au1 Au2B 3.299(3)
Au1 Au2 3.375(3)
Au1B Au2 3.063(3)
Au1B Au3B 3.312(3)
Au1C Au2D 3.160(3)
Au1C Au3C 3.302(2)
Au1C Au2C 3.369(2)
Au1D Au2C 3.110(3)
Au1D Au3D 3.321(3)
Au1D Au2D 3.377(2)
Au2 Au3 3.376(3)
Au2B Au3B 3.330(3)
Au2C Au3C 3.345(2)
Au2D Au3D 3.336(2)
Au3 Au3B 3.349(3)
Au3C Au3D 3.332(3)
